data_7035975
loop_
_publ_author_name
'Blagg, Robin J.'
'Lawrence, Elliot J.'
'Resner, Katie'
'Oganesyan, Vasily S.'
'Herrington, Thomas J.'
'Ashley, Andrew E.'
'Wildgoose, Gregory G.'

_publ_section_title
;
 Exploring structural and electronic effects in three isomers of
 tris{bis(trifluoromethyl)phenyl}borane: towards the combined
 electrochemical-frustrated Lewis pair activation of H2.
;
_journal_issue 14
_journal_name_full 'Dalton transactions (Cambridge, England : 2003)'
_journal_page_first 6023
_journal_page_last 6031
_journal_paper_doi 10.1039/c5dt01918d
_journal_volume 45
_journal_year 2016
_chemical_formula_moiety 'C24 H9 B F18'
_chemical_formula_sum 'C24 H9 B F18'
_chemical_formula_weight 650.12
_chemical_name_systematic tris{2,5-bis(trifluoromethyl)phenyl}borane
_chemical_properties_physical 'Air-sensitive, Moisture-sensitive'
_space_group_crystal_system triclinic
_space_group_IT_number 2
_space_group_name_Hall '-P 1'
_space_group_name_H-M_alt 'P -1'
_symmetry_space_group_name_Hall '-P 1'
_symmetry_space_group_name_H-M 'P -1'
_atom_sites_solution_hydrogens geom
_atom_sites_solution_primary iterative
_audit_update_record
;
2015-04-22 deposited with the CCDC.
2015-07-22 downloaded from the CCDC.
;
_cell_angle_alpha 85.950(4)
_cell_angle_beta 86.582(4)
_cell_angle_gamma 74.846(4)
_cell_formula_units_Z 2
_cell_length_a 7.2951(5)
_cell_length_b 10.6358(7)
_cell_length_c 15.9794(11)
_cell_measurement_reflns_used 15403
_cell_measurement_temperature 100
_cell_measurement_theta_max 27.5
_cell_measurement_theta_min 2.0
_cell_volume 1192.64(14)
_computing_cell_refinement
;
CrystalClear-SM Expert 3.1 b27 (Rigaku, 2012)
;
_computing_data_collection
;
CrystalClear-SM Expert 3.1 b27 (Rigaku, 2012)
;
_computing_data_reduction
;
CrystalClear-SM Expert 3.1 b27 (Rigaku, 2012)
;
_computing_molecular_graphics 'Olex2 (Dolomanov et al., 2009)'
_computing_publication_material 'Olex2 (Dolomanov et al., 2009)'
_computing_structure_refinement 'ShelXL (Sheldrick, 2008)'
_computing_structure_solution
;
Superflip (Palatinus & Chapuis, 2007; Palatinus & van der Lee, 2008;
Palatinus et al., 2012)
;
_diffrn_ambient_temperature 100
_diffrn_detector CCD
_diffrn_detector_area_resol_mean 28.5714
_diffrn_measured_fraction_theta_full 0.999
_diffrn_measured_fraction_theta_max 0.997
_diffrn_measurement_details
;
scan:
    Number of images: 108
               Slice: -31.0000 - 77.0000
         Image width: 1.0000
            Exp time: 8.0000
       Rotation axis: Omega
               Omega: 0.0000
               Kappa: 72.0000
                 Phi: 60.0000
                 XTD: 39.8387
              2theta: -13.0686
scan:
    Number of images: 84
               Slice: -61.0000 - 23.0000
         Image width: 1.0000
            Exp time: 8.0000
       Rotation axis: Omega
               Omega: 0.0000
               Kappa: -72.0000
                 Phi: -60.0000
                 XTD: 39.8387
              2theta: -13.0686
scan:
    Number of images: 88
               Slice: -65.0000 - 23.0000
         Image width: 1.0000
            Exp time: 8.0000
       Rotation axis: Omega
               Omega: 0.0000
               Kappa: -72.0000
                 Phi: 120.0000
                 XTD: 39.8387
              2theta: -13.0686
scan:
    Number of images: 63
               Slice: -44.0000 - 19.0000
         Image width: 1.0000
            Exp time: 8.0000
       Rotation axis: Omega
               Omega: 0.0000
               Kappa: 0.0000
                 Phi: -90.0000
                 XTD: 39.8387
              2theta: -13.0686
scan:
    Number of images: 25
               Slice: -63.0000 - -38.0000
         Image width: 1.0000
            Exp time: 8.0000
       Rotation axis: Omega
               Omega: 0.0000
               Kappa: -54.0000
                 Phi: -120.0000
                 XTD: 39.8387
              2theta: -13.0686
scan:
    Number of images: 108
               Slice: -31.0000 - 77.0000
         Image width: 1.0000
            Exp time: 8.0000
       Rotation axis: Omega
               Omega: 0.0000
               Kappa: 72.0000
                 Phi: 150.0000
                 XTD: 39.8387
              2theta: -13.0686
scan:
    Number of images: 45
               Slice: -70.0000 - -25.0000
         Image width: 1.0000
            Exp time: 8.0000
       Rotation axis: Omega
               Omega: 0.0000
               Kappa: -72.0000
                 Phi: 30.0000
                 XTD: 39.8387
              2theta: -13.0686

;
_diffrn_measurement_device
;
AFC12 (Right): Kappa 3 circle
;
_diffrn_measurement_device_type
;
Rigaku Saturn724+ (2x2 bin mode)
;
_diffrn_measurement_method 'profile data from \w-scans'
_diffrn_measurement_specimen_support MiTeGen
_diffrn_radiation_monochromator 'Graphite Monochromator'
_diffrn_radiation_type MoK\a
_diffrn_radiation_wavelength 0.71075
_diffrn_reflns_av_R_equivalents 0.0820
_diffrn_reflns_av_unetI/netI 0.0575
_diffrn_reflns_Laue_measured_fraction_full 0.999
_diffrn_reflns_Laue_measured_fraction_max 0.997
_diffrn_reflns_limit_h_max 8
_diffrn_reflns_limit_h_min -9
_diffrn_reflns_limit_k_max 13
_diffrn_reflns_limit_k_min -13
_diffrn_reflns_limit_l_max 20
_diffrn_reflns_limit_l_min -20
_diffrn_reflns_number 17457
_diffrn_reflns_point_group_measured_fraction_full 0.999
_diffrn_reflns_point_group_measured_fraction_max 0.997
_diffrn_reflns_theta_full 25.242
_diffrn_reflns_theta_max 27.480
_diffrn_reflns_theta_min 1.987
_diffrn_source 'Sealed Tube'
_exptl_absorpt_coefficient_mu 0.204
_exptl_absorpt_correction_T_max 1.000
_exptl_absorpt_correction_T_min 0.587
_exptl_absorpt_correction_type multi-scan
_exptl_crystal_colour Colourless
_exptl_crystal_density_diffrn 1.810
_exptl_crystal_description Lath
_exptl_crystal_F_000 640
_exptl_crystal_recrystallization_method 'Re-crystallisation from solvent: CH2Cl2, n-hexane'
_exptl_crystal_size_max 0.30
_exptl_crystal_size_mid 0.06
_exptl_crystal_size_min 0.02
_refine_diff_density_max 0.563
_refine_diff_density_min -0.392
_refine_diff_density_rms 0.085
_refine_ls_extinction_method none
_refine_ls_goodness_of_fit_ref 1.055
_refine_ls_hydrogen_treatment constr
_refine_ls_matrix_type full
_refine_ls_number_parameters 388
_refine_ls_number_reflns 5459
_refine_ls_number_restraints 0
_refine_ls_restrained_S_all 1.055
_refine_ls_R_factor_all 0.0712
_refine_ls_R_factor_gt 0.0555
_refine_ls_shift/su_max 0.001
_refine_ls_shift/su_mean 0.000
_refine_ls_structure_factor_coef Fsqd
_refine_ls_weighting_details 'w=1/[\s^2^(Fo^2^)+(0.0917P)^2^+0.1140P] where P=(Fo^2^+2Fc^2^)/3'
_refine_ls_weighting_scheme calc
_refine_ls_wR_factor_gt 0.1508
_refine_ls_wR_factor_ref 0.1631
_reflns_Friedel_coverage 0.000
_reflns_number_gt 4164
_reflns_number_total 5459
_reflns_threshold_expression 'I > 2\s(I)'
_cod_data_source_file c5dt01918d2.cif
_cod_data_source_block RJB-116
_cod_depositor_comments
;
The following automatic conversions were performed:

'_exptl_absorpt_correction_type' value 'Multi-scan' changed to
'multi-scan' according to
/usr/data/users/saulius/crontab/automatic-downloads/rss-feeds/RSC/lib/dictionaries/cif_core.dic
dictionary named 'cif_core.dic' version 2.4.2 from 2011-04-26.

Automatic conversion script
Id: cif_fix_values 3271 2015-04-21 07:52:19Z andrius 

 Adding full bibliography for 7035975.cif.
;
_cod_database_code 7035975
_shelx_space_group_comment
;
The symmetry employed for this shelxl refinement is uniquely defined
by the following loop, which should always be used as a source of
symmetry information in preference to the above space-group names.
They are only intended as comments.
;
_olex2_refinement_description
;
1. Fixed Uiso
 At 1.2 times of:
  All C(H) groups
2.a Aromatic/amide H refined with riding coordinates:
 C12(H12), C13(H13), C15(H15), C22(H22), C23(H23), C25(H25), C32(H32),
 C33(H33), C35(H35)
;

loop_
_space_group_symop_operation_xyz
'x, y, z'
'-x, -y, -z'

loop_
_atom_site_label
_atom_site_type_symbol
_atom_site_fract_x
_atom_site_fract_y
_atom_site_fract_z
_atom_site_U_iso_or_equiv
_atom_site_adp_type
_atom_site_occupancy
_atom_site_site_symmetry_order
_atom_site_calc_flag
_atom_site_refinement_flags_posn
B1 B 0.7664(3) 0.3352(2) 0.26111(14) 0.0226(4) Uani 1 1 d .
C10 C 0.7912(3) 0.27489(17) 0.35345(12) 0.0222(4) Uani 1 1 d .
C11 C 0.7070(3) 0.18005(18) 0.39373(12) 0.0238(4) Uani 1 1 d .
C12 C 0.7533(3) 0.12876(19) 0.47461(13) 0.0278(4) Uani 1 1 d .
H12 H 0.6921 0.0669 0.5011 0.033 Uiso 1 1 calc R
C13 C 0.8880(3) 0.16728(19) 0.51669(12) 0.0275(4) Uani 1 1 d .
H13 H 0.9207 0.1311 0.5715 0.033 Uiso 1 1 calc R
C14 C 0.9749(3) 0.25887(18) 0.47850(12) 0.0246(4) Uani 1 1 d .
C15 C 0.9240(3) 0.31417(18) 0.39894(12) 0.0233(4) Uani 1 1 d .
H15 H 0.9804 0.3800 0.3747 0.028 Uiso 1 1 calc R
C16 C 0.5643(3) 0.1306(2) 0.35096(13) 0.0290(5) Uani 1 1 d .
C17 C 1.1215(3) 0.3004(2) 0.52460(13) 0.0294(5) Uani 1 1 d .
C20 C 0.7659(3) 0.25236(17) 0.18272(12) 0.0218(4) Uani 1 1 d .
C21 C 0.9030(3) 0.13724(18) 0.16163(12) 0.0231(4) Uani 1 1 d .
C22 C 0.8782(3) 0.06497(19) 0.09611(13) 0.0267(4) Uani 1 1 d .
H22 H 0.9727 -0.0121 0.0829 0.032 Uiso 1 1 calc R
C23 C 0.7157(3) 0.10495(19) 0.04982(13) 0.0263(4) Uani 1 1 d .
H23 H 0.6964 0.0539 0.0063 0.032 Uiso 1 1 calc R
C24 C 0.5824(3) 0.21974(19) 0.06761(12) 0.0251(4) Uani 1 1 d .
C25 C 0.6091(3) 0.29344(19) 0.13230(13) 0.0252(4) Uani 1 1 d .
H25 H 0.5185 0.3736 0.1423 0.030 Uiso 1 1 calc R
C26 C 1.0821(3) 0.0903(2) 0.20904(13) 0.0283(4) Uani 1 1 d .
C27 C 0.4077(3) 0.2672(2) 0.01731(13) 0.0306(5) Uani 1 1 d .
C30 C 0.7623(3) 0.48407(18) 0.24248(12) 0.0223(4) Uani 1 1 d .
C31 C 0.6298(3) 0.59294(18) 0.27548(12) 0.0242(4) Uani 1 1 d .
C32 C 0.6503(3) 0.71905(19) 0.25925(13) 0.0270(4) Uani 1 1 d .
H32 H 0.5574 0.7908 0.2810 0.032 Uiso 1 1 calc R
C33 C 0.8048(3) 0.74057(19) 0.21174(13) 0.0289(4) Uani 1 1 d .
H33 H 0.8206 0.8264 0.2021 0.035 Uiso 1 1 calc R
C34 C 0.9361(3) 0.63585(19) 0.17833(13) 0.0260(4) Uani 1 1 d .
C35 C 0.9121(3) 0.50945(19) 0.19160(12) 0.0240(4) Uani 1 1 d .
H35 H 0.9999 0.4394 0.1654 0.029 Uiso 1 1 calc R
C36 C 0.4604(3) 0.5758(2) 0.32920(13) 0.0287(4) Uani 1 1 d .
C37 C 1.1017(3) 0.6571(2) 0.12401(14) 0.0307(5) Uani 1 1 d .
F10 F 0.64784(19) 0.03337(12) 0.30018(8) 0.0370(3) Uani 1 1 d .
F11 F 0.45069(18) 0.22273(12) 0.30297(8) 0.0346(3) Uani 1 1 d .
F12 F 0.45048(19) 0.08084(13) 0.40538(8) 0.0391(3) Uani 1 1 d .
F13 F 1.2305(2) 0.35871(15) 0.47409(9) 0.0443(4) Uani 1 1 d .
F14 F 1.0416(2) 0.38310(13) 0.58367(9) 0.0425(4) Uani 1 1 d .
F15 F 1.2402(2) 0.19767(12) 0.56400(9) 0.0398(3) Uani 1 1 d .
F20 F 1.13599(17) 0.18998(12) 0.23832(8) 0.0338(3) Uani 1 1 d .
F21 F 1.06452(19) 0.00911(13) 0.27558(8) 0.0396(3) Uani 1 1 d .
F22 F 1.22918(17) 0.02511(13) 0.16113(9) 0.0387(3) Uani 1 1 d .
F23 F 0.3853(2) 0.17826(15) -0.03317(10) 0.0538(4) Uani 1 1 d .
F24 F 0.4100(2) 0.37360(14) -0.03042(9) 0.0481(4) Uani 1 1 d .
F25 F 0.24928(19) 0.29737(16) 0.06640(9) 0.0486(4) Uani 1 1 d .
F30 F 0.4990(2) 0.55581(15) 0.41096(8) 0.0463(4) Uani 1 1 d .
F31 F 0.3116(2) 0.68050(13) 0.32315(9) 0.0448(4) Uani 1 1 d .
F32 F 0.40216(19) 0.47335(13) 0.30917(9) 0.0404(3) Uani 1 1 d .
F33 F 1.0675(3) 0.6678(3) 0.04362(10) 0.0867(7) Uani 1 1 d .
F34 F 1.1499(2) 0.76468(14) 0.14048(12) 0.0581(5) Uani 1 1 d .
F35 F 1.2579(2) 0.56165(14) 0.13425(12) 0.0587(5) Uani 1 1 d .

loop_
_atom_site_aniso_label
_atom_site_aniso_U_11
_atom_site_aniso_U_22
_atom_site_aniso_U_33
_atom_site_aniso_U_23
_atom_site_aniso_U_13
_atom_site_aniso_U_12
B1 0.0197(10) 0.0186(10) 0.0286(11) -0.0015(8) -0.0010(8) -0.0030(8)
C10 0.0250(9) 0.0165(8) 0.0245(9) -0.0017(7) -0.0011(7) -0.0042(7)
C11 0.0265(10) 0.0166(9) 0.0271(10) -0.0005(7) 0.0016(7) -0.0043(7)
C12 0.0335(11) 0.0210(9) 0.0279(10) 0.0011(8) 0.0033(8) -0.0069(8)
C13 0.0357(11) 0.0222(10) 0.0214(9) 0.0019(8) -0.0016(8) -0.0028(8)
C14 0.0295(10) 0.0170(9) 0.0252(10) -0.0018(7) -0.0020(8) -0.0016(8)
C15 0.0274(10) 0.0173(9) 0.0246(10) 0.0003(7) -0.0031(7) -0.0047(7)
C16 0.0322(11) 0.0265(10) 0.0300(11) -0.0022(8) 0.0047(8) -0.0117(9)
C17 0.0358(11) 0.0233(10) 0.0277(11) 0.0007(8) -0.0082(8) -0.0044(8)
C20 0.0253(9) 0.0156(8) 0.0242(9) 0.0011(7) -0.0010(7) -0.0056(7)
C21 0.0250(9) 0.0180(9) 0.0250(10) 0.0023(7) -0.0001(7) -0.0046(7)
C22 0.0312(10) 0.0193(9) 0.0276(10) -0.0027(8) 0.0044(8) -0.0039(8)
C23 0.0339(11) 0.0229(9) 0.0240(10) -0.0054(8) -0.0007(8) -0.0097(8)
C24 0.0303(10) 0.0224(9) 0.0229(10) 0.0008(7) -0.0014(8) -0.0074(8)
C25 0.0300(10) 0.0188(9) 0.0261(10) -0.0010(7) -0.0008(8) -0.0052(8)
C26 0.0294(10) 0.0243(10) 0.0292(11) -0.0002(8) -0.0006(8) -0.0037(8)
C27 0.0367(12) 0.0274(10) 0.0273(11) -0.0003(8) -0.0044(8) -0.0073(9)
C30 0.0270(9) 0.0181(9) 0.0212(9) 0.0000(7) -0.0049(7) -0.0040(7)
C31 0.0281(10) 0.0207(9) 0.0224(9) -0.0021(7) -0.0036(7) -0.0033(8)
C32 0.0332(11) 0.0178(9) 0.0274(10) -0.0025(8) -0.0042(8) -0.0012(8)
C33 0.0379(11) 0.0183(9) 0.0304(11) 0.0029(8) -0.0063(9) -0.0070(8)
C34 0.0275(10) 0.0199(9) 0.0291(10) 0.0030(8) -0.0047(8) -0.0041(8)
C35 0.0254(9) 0.0188(9) 0.0260(10) 0.0012(7) -0.0045(7) -0.0026(7)
C36 0.0341(11) 0.0223(9) 0.0273(10) -0.0027(8) -0.0006(8) -0.0027(8)
C37 0.0313(11) 0.0225(10) 0.0367(12) 0.0079(8) -0.0046(9) -0.0062(8)
F10 0.0432(8) 0.0313(7) 0.0408(8) -0.0125(6) 0.0026(6) -0.0154(6)
F11 0.0318(7) 0.0353(7) 0.0392(7) 0.0026(6) -0.0084(5) -0.0129(5)
F12 0.0430(8) 0.0438(8) 0.0375(7) 0.0002(6) 0.0056(6) -0.0257(6)
F13 0.0458(8) 0.0559(9) 0.0392(8) 0.0093(7) -0.0150(6) -0.0275(7)
F14 0.0448(8) 0.0355(7) 0.0468(8) -0.0192(6) -0.0106(6) -0.0033(6)
F15 0.0468(8) 0.0275(6) 0.0420(8) 0.0009(6) -0.0214(6) -0.0004(6)
F20 0.0276(6) 0.0355(7) 0.0388(7) -0.0064(6) -0.0058(5) -0.0072(5)
F21 0.0380(7) 0.0369(7) 0.0388(7) 0.0141(6) -0.0074(6) -0.0038(6)
F22 0.0259(6) 0.0379(7) 0.0454(8) -0.0070(6) 0.0008(5) 0.0044(5)
F23 0.0605(10) 0.0454(8) 0.0558(10) -0.0172(7) -0.0302(8) -0.0043(7)
F24 0.0477(9) 0.0449(8) 0.0511(9) 0.0225(7) -0.0201(7) -0.0132(7)
F25 0.0291(7) 0.0730(11) 0.0415(8) -0.0021(7) -0.0062(6) -0.0088(7)
F30 0.0519(9) 0.0607(9) 0.0266(7) 0.0017(6) 0.0040(6) -0.0173(7)
F31 0.0365(7) 0.0311(7) 0.0570(9) 0.0014(6) 0.0118(6) 0.0046(6)
F32 0.0381(7) 0.0353(7) 0.0510(8) -0.0110(6) 0.0113(6) -0.0159(6)
F33 0.0615(11) 0.181(2) 0.0346(9) 0.0244(11) -0.0044(7) -0.0685(14)
F34 0.0494(9) 0.0331(8) 0.0962(13) -0.0078(8) 0.0178(8) -0.0221(7)
F35 0.0379(8) 0.0291(7) 0.0977(13) 0.0149(8) 0.0204(8) 0.0018(6)

loop_
_atom_type_symbol
_atom_type_description
_atom_type_scat_dispersion_real
_atom_type_scat_dispersion_imag
_atom_type_scat_source
C C 0.0033 0.0016 'International Tables Vol C Tables 4.2.6.8 and 6.1.1.4'
H H 0.0000 0.0000 'International Tables Vol C Tables 4.2.6.8 and 6.1.1.4'
B B 0.0013 0.0007 'International Tables Vol C Tables 4.2.6.8 and 6.1.1.4'
F F 0.0171 0.0103 'International Tables Vol C Tables 4.2.6.8 and 6.1.1.4'

loop_
_geom_angle_atom_site_label_1
_geom_angle_atom_site_label_2
_geom_angle_atom_site_label_3
_geom_angle
C10 B1 C20 123.60(17)
C10 B1 C30 119.12(17)
C20 B1 C30 116.98(17)
C11 C10 B1 127.89(18)
C15 C10 B1 115.22(17)
C15 C10 C11 116.72(18)
C10 C11 C16 121.25(18)
C12 C11 C10 121.30(19)
C12 C11 C16 117.44(18)
C11 C12 H12 119.8
C13 C12 C11 120.41(19)
C13 C12 H12 119.8
C12 C13 H13 120.2
C12 C13 C14 119.67(19)
C14 C13 H13 120.2
C13 C14 C15 120.21(19)
C13 C14 C17 119.44(18)
C15 C14 C17 120.34(18)
C10 C15 H15 119.2
C14 C15 C10 121.61(19)
C14 C15 H15 119.2
F10 C16 C11 112.23(17)
F11 C16 C11 112.98(17)
F11 C16 F10 106.22(17)
F11 C16 F12 106.58(17)
F12 C16 C11 112.76(17)
F12 C16 F10 105.51(16)
F13 C17 C14 113.00(17)
F13 C17 F14 107.19(17)
F13 C17 F15 106.39(18)
F14 C17 C14 111.83(17)
F14 C17 F15 106.55(17)
F15 C17 C14 111.48(17)
C21 C20 B1 126.33(17)
C25 C20 B1 116.60(16)
C25 C20 C21 116.97(17)
C20 C21 C26 120.62(18)
C22 C21 C20 121.36(18)
C22 C21 C26 118.01(17)
C21 C22 H22 119.9
C21 C22 C23 120.22(18)
C23 C22 H22 119.9
C22 C23 H23 120.3
C24 C23 C22 119.40(18)
C24 C23 H23 120.3
C23 C24 C25 120.31(19)
C23 C24 C27 120.64(18)
C25 C24 C27 119.05(17)
C20 C25 H25 119.2
C24 C25 C20 121.60(18)
C24 C25 H25 119.2
F20 C26 C21 111.65(16)
F20 C26 F22 106.55(17)
F21 C26 C21 112.85(17)
F21 C26 F20 106.76(17)
F21 C26 F22 106.17(16)
F22 C26 C21 112.42(17)
F23 C27 C24 112.54(17)
F23 C27 F25 106.25(19)
F24 C27 C24 112.30(18)
F24 C27 F23 107.07(18)
F24 C27 F25 106.28(18)
F25 C27 C24 111.96(17)
C31 C30 B1 127.07(18)
C35 C30 B1 116.12(16)
C35 C30 C31 116.70(17)
C30 C31 C36 120.64(17)
C32 C31 C30 121.46(19)
C32 C31 C36 117.90(17)
C31 C32 H32 119.7
C33 C32 C31 120.51(18)
C33 C32 H32 119.7
C32 C33 H33 120.4
C32 C33 C34 119.20(19)
C34 C33 H33 120.4
C33 C34 C35 120.54(19)
C33 C34 C37 120.27(18)
C35 C34 C37 119.13(17)
C30 C35 C34 121.45(17)
C30 C35 H35 119.3
C34 C35 H35 119.3
F30 C36 C31 111.99(18)
F31 C36 C31 112.41(17)
F31 C36 F30 106.42(16)
F32 C36 C31 112.27(16)
F32 C36 F30 106.08(17)
F32 C36 F31 107.25(18)
F33 C37 C34 112.41(19)
F33 C37 F34 106.4(2)
F33 C37 F35 106.9(2)
F34 C37 C34 112.74(18)
F35 C37 C34 112.81(17)
F35 C37 F34 105.00(19)

loop_
_geom_bond_atom_site_label_1
_geom_bond_atom_site_label_2
_geom_bond_distance
B1 C10 1.568(3)
B1 C20 1.582(3)
B1 C30 1.583(3)
C10 C11 1.412(3)
C10 C15 1.407(3)
C11 C12 1.392(3)
C11 C16 1.500(3)
C12 H12 0.9500
C12 C13 1.383(3)
C13 H13 0.9500
C13 C14 1.384(3)
C14 C15 1.392(3)
C14 C17 1.506(3)
C15 H15 0.9500
C16 F10 1.352(2)
C16 F11 1.334(2)
C16 F12 1.343(2)
C17 F13 1.333(3)
C17 F14 1.337(2)
C17 F15 1.346(2)
C20 C21 1.411(3)
C20 C25 1.395(3)
C21 C22 1.389(3)
C21 C26 1.501(3)
C22 H22 0.9500
C22 C23 1.389(3)
C23 H23 0.9500
C23 C24 1.383(3)
C24 C25 1.393(3)
C24 C27 1.501(3)
C25 H25 0.9500
C26 F20 1.344(2)
C26 F21 1.344(2)
C26 F22 1.344(2)
C27 F23 1.332(2)
C27 F24 1.323(3)
C27 F25 1.337(3)
C30 C31 1.412(3)
C30 C35 1.395(3)
C31 C32 1.393(3)
C31 C36 1.505(3)
C32 H32 0.9500
C32 C33 1.381(3)
C33 H33 0.9500
C33 C34 1.381(3)
C34 C35 1.400(3)
C34 C37 1.502(3)
C35 H35 0.9500
C36 F30 1.343(3)
C36 F31 1.339(2)
C36 F32 1.334(3)
C37 F33 1.315(3)
C37 F34 1.329(3)
C37 F35 1.323(2)

loop_
_geom_torsion_atom_site_label_1
_geom_torsion_atom_site_label_2
_geom_torsion_atom_site_label_3
_geom_torsion_atom_site_label_4
_geom_torsion
B1 C10 C11 C12 175.32(18)
B1 C10 C11 C16 -4.6(3)
B1 C10 C15 C14 -173.48(16)
B1 C20 C21 C22 173.26(19)
B1 C20 C21 C26 -7.6(3)
B1 C20 C25 C24 -172.39(18)
B1 C30 C31 C32 174.89(19)
B1 C30 C31 C36 -5.5(3)
B1 C30 C35 C34 -172.72(18)
C10 B1 C20 C21 -50.7(3)
C10 B1 C20 C25 125.6(2)
C10 B1 C30 C31 -61.2(3)
C10 B1 C30 C35 115.0(2)
C10 C11 C12 C13 -1.8(3)
C10 C11 C16 F10 84.0(2)
C10 C11 C16 F11 -36.1(2)
C10 C11 C16 F12 -157.06(17)
C11 C10 C15 C14 2.2(3)
C11 C12 C13 C14 1.0(3)
C12 C11 C16 F10 -96.0(2)
C12 C11 C16 F11 143.96(18)
C12 C11 C16 F12 23.0(3)
C12 C13 C14 C15 1.5(3)
C12 C13 C14 C17 -179.97(18)
C13 C14 C15 C10 -3.1(3)
C13 C14 C17 F13 162.29(17)
C13 C14 C17 F14 -76.6(2)
C13 C14 C17 F15 42.5(3)
C15 C10 C11 C12 0.2(3)
C15 C10 C11 C16 -179.69(17)
C15 C14 C17 F13 -19.1(3)
C15 C14 C17 F14 101.9(2)
C15 C14 C17 F15 -138.90(19)
C16 C11 C12 C13 178.09(18)
C17 C14 C15 C10 178.31(17)
C20 B1 C10 C11 -42.6(3)
C20 B1 C10 C15 132.59(19)
C20 B1 C30 C31 124.9(2)
C20 B1 C30 C35 -59.0(2)
C20 C21 C22 C23 -0.2(3)
C20 C21 C26 F20 -30.0(3)
C20 C21 C26 F21 90.2(2)
C20 C21 C26 F22 -149.73(18)
C21 C20 C25 C24 4.2(3)
C21 C22 C23 C24 2.3(3)
C22 C21 C26 F20 149.14(18)
C22 C21 C26 F21 -90.6(2)
C22 C21 C26 F22 29.5(3)
C22 C23 C24 C25 -1.1(3)
C22 C23 C24 C27 178.50(19)
C23 C24 C25 C20 -2.3(3)
C23 C24 C27 F23 10.2(3)
C23 C24 C27 F24 -110.7(2)
C23 C24 C27 F25 129.9(2)
C25 C20 C21 C22 -3.0(3)
C25 C20 C21 C26 176.17(18)
C25 C24 C27 F23 -170.15(19)
C25 C24 C27 F24 68.9(2)
C25 C24 C27 F25 -50.5(3)
C26 C21 C22 C23 -179.40(18)
C27 C24 C25 C20 178.12(18)
C30 B1 C10 C11 143.90(19)
C30 B1 C10 C15 -40.9(2)
C30 B1 C20 C21 123.0(2)
C30 B1 C20 C25 -60.7(2)
C30 C31 C32 C33 -1.6(3)
C30 C31 C36 F30 89.2(2)
C30 C31 C36 F31 -151.00(18)
C30 C31 C36 F32 -30.0(3)
C31 C30 C35 C34 3.9(3)
C31 C32 C33 C34 1.9(3)
C32 C31 C36 F30 -91.1(2)
C32 C31 C36 F31 28.6(3)
C32 C31 C36 F32 149.68(18)
C32 C33 C34 C35 0.7(3)
C32 C33 C34 C37 177.9(2)
C33 C34 C35 C30 -3.7(3)
C33 C34 C37 F33 -94.1(3)
C33 C34 C37 F34 26.1(3)
C33 C34 C37 F35 144.9(2)
C35 C30 C31 C32 -1.2(3)
C35 C30 C31 C36 178.39(18)
C35 C34 C37 F33 83.2(3)
C35 C34 C37 F34 -156.58(19)
C35 C34 C37 F35 -37.8(3)
C36 C31 C32 C33 178.73(19)
C37 C34 C35 C30 179.06(19)
